data_1570947
loop_
_publ_author_name
'Kar, Ketaki'
'Kar, Sourav'
'Ghosh, Sundargopal'

_publ_section_title
;
 Rule breaker boron clusters: a new class of hypoelectronic osmaborane
 clusters [(Cp*Os)<sub>2</sub>B<sub><i>n</i></sub>H<sub><i>n</i></sub>]
 (<i>n</i> = 6-10).
;
_journal_issue 11
_journal_name_full 'Chemical science'
_journal_page_first 4179
_journal_page_last 4186
_journal_paper_doi 10.1039/d3sc06464f
_journal_volume 15
_journal_year 2024
_chemical_formula_moiety 'C20 H36 B6 Os2'
_chemical_formula_sum 'C20 H36 B6 Os2'
_chemical_formula_weight 721.75
_space_group_crystal_system monoclinic
_space_group_IT_number 14
_space_group_name_Hall '-P 2ybc'
_space_group_name_H-M_alt 'P 1 21/c 1'
_atom_sites_solution_hydrogens mixed
_audit_creation_method SHELXL-2018/3
_audit_update_record
;
2023-08-28 deposited with the CCDC.	2024-02-07 downloaded from the CCDC.
;
_cell_angle_alpha 90
_cell_angle_beta 101.8940(10)
_cell_angle_gamma 90
_cell_formula_units_Z 4
_cell_length_a 8.5352(2)
_cell_length_b 14.7848(4)
_cell_length_c 20.0361(6)
_cell_measurement_reflns_used 9694
_cell_measurement_temperature 298(2)
_cell_measurement_theta_max 29.52
_cell_measurement_theta_min 2.76
_cell_volume 2474.10(12)
_computing_cell_refinement 'APEX3/SAINT (Bruker, 2016)'
_computing_data_collection 'APEX3 (Bruker, 2016)'
_computing_data_reduction 'SAINT/XPREP (Bruker, 2016)'
_computing_publication_material 'SHELXL-2018/3 (Sheldrick, 2018)'
_computing_structure_refinement 'SHELXL-2018/3 (Sheldrick, 2018)'
_computing_structure_solution 'SHELXT-2018/2 (Sheldrick, 2018)'
_diffrn_ambient_temperature 298(2)
_diffrn_measured_fraction_theta_full 0.998
_diffrn_measured_fraction_theta_max 0.998
_diffrn_measurement_device_type 'Bruker D8 VENTURE diffractometer with PHOTON II detector'
_diffrn_measurement_method '\w and \f scan'
_diffrn_radiation_monochromator graphite
_diffrn_radiation_source 'fine-focus sealed tube'
_diffrn_radiation_type MoK\a
_diffrn_radiation_wavelength 0.71073
_diffrn_reflns_av_R_equivalents 0.0261
_diffrn_reflns_av_unetI/netI 0.0140
_diffrn_reflns_Laue_measured_fraction_full 0.998
_diffrn_reflns_Laue_measured_fraction_max 0.998
_diffrn_reflns_limit_h_max 11
_diffrn_reflns_limit_h_min -11
_diffrn_reflns_limit_k_max 20
_diffrn_reflns_limit_k_min -20
_diffrn_reflns_limit_l_max 27
_diffrn_reflns_limit_l_min -27
_diffrn_reflns_number 67475
_diffrn_reflns_point_group_measured_fraction_full 0.998
_diffrn_reflns_point_group_measured_fraction_max 0.998
_diffrn_reflns_theta_full 25.242
_diffrn_reflns_theta_max 29.577
_diffrn_reflns_theta_min 3.174
_exptl_absorpt_coefficient_mu 10.265
_exptl_absorpt_correction_T_max 0.3964
_exptl_absorpt_correction_T_min 0.1937
_exptl_absorpt_correction_type multi-scan
_exptl_absorpt_process_details 'SADABS (BRUKER, 2016)'
_exptl_crystal_colour brown
_exptl_crystal_density_diffrn 1.938
_exptl_crystal_description block
_exptl_crystal_F_000 1352
_exptl_crystal_size_max 0.242
_exptl_crystal_size_mid 0.144
_exptl_crystal_size_min 0.070
_refine_diff_density_max 1.578
_refine_diff_density_min -1.037
_refine_diff_density_rms 0.128
_refine_ls_extinction_method none
_refine_ls_goodness_of_fit_ref 1.101
_refine_ls_hydrogen_treatment mixed
_refine_ls_matrix_type full
_refine_ls_number_parameters 260
_refine_ls_number_reflns 6944
_refine_ls_number_restraints 0
_refine_ls_restrained_S_all 1.101
_refine_ls_R_factor_all 0.0409
_refine_ls_R_factor_gt 0.0304
_refine_ls_shift/su_max 0.003
_refine_ls_shift/su_mean 0.000
_refine_ls_structure_factor_coef Fsqd
_refine_ls_weighting_details 'w=1/[\s^2^(Fo^2^)+(0.0124P)^2^+12.2722P] where P=(Fo^2^+2Fc^2^)/3'
_refine_ls_weighting_scheme calc
_refine_ls_wR_factor_gt 0.0588
_refine_ls_wR_factor_ref 0.0665
_reflns_Friedel_coverage 0.000
_reflns_number_gt 5957
_reflns_number_total 6944
_reflns_threshold_expression 'I > 2\s(I)'
_cod_data_source_file d3sc06464f2.cif
_cod_data_source_block OS
_cod_depositor_comments 'Adding full bibliography for 1570947--1570951.cif.'
_cod_original_sg_symbol_H-M 'P 21/c'
_cod_database_code 1570947
_shelx_shelxl_version_number 2018/3
_shelx_space_group_comment
;
The symmetry employed for this shelxl refinement is uniquely defined
by the following loop, which should always be used as a source of
symmetry information in preference to the above space-group names.
They are only intended as comments.
;
_shelx_estimated_absorpt_t_min 0.190
_shelx_estimated_absorpt_t_max 0.534

loop_
_space_group_symop_operation_xyz
'x, y, z'
'-x, y+1/2, -z+1/2'
'-x, -y, -z'
'x, -y-1/2, z-1/2'

loop_
_atom_site_label
_atom_site_type_symbol
_atom_site_fract_x
_atom_site_fract_y
_atom_site_fract_z
_atom_site_U_iso_or_equiv
_atom_site_adp_type
_atom_site_occupancy
_atom_site_site_symmetry_order
_atom_site_calc_flag
_atom_site_refinement_flags_posn
_atom_site_refinement_flags_adp
_atom_site_refinement_flags_occupancy
_atom_site_disorder_assembly
_atom_site_disorder_group
Os1 Os 0.27074(2) 0.38614(2) 0.71135(2) 0.04200(6) Uani 1 1 d . . . . .
Os2 Os 0.22213(2) 0.27987(2) 0.59512(2) 0.04068(5) Uani 1 1 d . . . . .
C1 C 0.2400(9) 0.1600(5) 0.5290(3) 0.0661(17) Uani 1 1 d . . . . .
C2 C 0.1385(8) 0.2268(6) 0.4894(3) 0.074(2) Uani 1 1 d . . . . .
C3 C 0.2354(9) 0.3036(5) 0.4842(3) 0.0643(16) Uani 1 1 d . . . . .
C4 C 0.3910(8) 0.2857(5) 0.5196(3) 0.0585(14) Uani 1 1 d . . . . .
C5 C 0.3955(8) 0.1977(5) 0.5471(3) 0.0588(15) Uani 1 1 d . . . . .
C6 C 0.5439(11) 0.1473(7) 0.5813(4) 0.108(3) Uani 1 1 d . . . . .
H6A H 0.514403 0.088777 0.595436 0.162 Uiso 1 1 calc R U . . .
H6B H 0.613801 0.140234 0.549726 0.162 Uiso 1 1 calc R U . . .
H6C H 0.597942 0.180691 0.620354 0.162 Uiso 1 1 calc R U . . .
C7 C 0.1943(16) 0.0653(6) 0.5453(5) 0.136(5) Uani 1 1 d . . . . .
H7A H 0.082100 0.056108 0.527531 0.204 Uiso 1 1 calc R U . . .
H7B H 0.254950 0.022501 0.524944 0.204 Uiso 1 1 calc R U . . .
H7C H 0.216742 0.056909 0.593864 0.204 Uiso 1 1 calc R U . . .
C8 C -0.0333(10) 0.2114(10) 0.4548(5) 0.146(5) Uani 1 1 d . . . . .
H8A H -0.067597 0.153325 0.467868 0.219 Uiso 1 1 calc R U . . .
H8B H -0.099111 0.257763 0.468292 0.219 Uiso 1 1 calc R U . . .
H8C H -0.042829 0.213115 0.406256 0.219 Uiso 1 1 calc R U . . .
C9 C 0.1804(14) 0.3858(7) 0.4406(4) 0.126(4) Uani 1 1 d . . . . .
H9A H 0.067644 0.381249 0.422025 0.189 Uiso 1 1 calc R U . . .
H9B H 0.201365 0.439407 0.468016 0.189 Uiso 1 1 calc R U . . .
H9C H 0.237393 0.388947 0.404023 0.189 Uiso 1 1 calc R U . . .
C10 C 0.5341(10) 0.3463(7) 0.5225(5) 0.104(3) Uani 1 1 d . . . . .
H10A H 0.626800 0.318573 0.550270 0.156 Uiso 1 1 calc R U . . .
H10B H 0.552121 0.355411 0.477276 0.156 Uiso 1 1 calc R U . . .
H10C H 0.514640 0.403570 0.541918 0.156 Uiso 1 1 calc R U . . .
C11 C 0.2860(8) 0.5302(4) 0.7493(3) 0.0639(16) Uani 1 1 d . . . . .
C12 C 0.2811(9) 0.4730(5) 0.8036(3) 0.0666(17) Uani 1 1 d . . . . .
C13 C 0.4145(9) 0.4192(5) 0.8153(3) 0.0694(18) Uani 1 1 d . . . . .
C14 C 0.5100(8) 0.4411(6) 0.7686(4) 0.082(2) Uani 1 1 d . . . . .
C15 C 0.4267(10) 0.5126(5) 0.7252(3) 0.078(2) Uani 1 1 d . . . . .
C16 C 0.4871(18) 0.5639(9) 0.6719(5) 0.196(8) Uani 1 1 d . . . . .
H16A H 0.585649 0.537486 0.665436 0.295 Uiso 1 1 calc R U . . .
H16B H 0.409344 0.561624 0.629866 0.295 Uiso 1 1 calc R U . . .
H16C H 0.505455 0.625728 0.686046 0.295 Uiso 1 1 calc R U . . .
C17 C 0.1692(15) 0.6046(6) 0.7238(6) 0.143(5) Uani 1 1 d . . . . .
H17A H 0.199403 0.634013 0.685673 0.215 Uiso 1 1 calc R U . . .
H17B H 0.063712 0.579552 0.709920 0.215 Uiso 1 1 calc R U . . .
H17C H 0.169684 0.647805 0.759646 0.215 Uiso 1 1 calc R U . . .
C18 C 0.1551(12) 0.4760(8) 0.8474(5) 0.121(4) Uani 1 1 d . . . . .
H18A H 0.073724 0.519046 0.828554 0.182 Uiso 1 1 calc R U . . .
H18B H 0.107764 0.417230 0.848154 0.182 Uiso 1 1 calc R U . . .
H18C H 0.204384 0.493640 0.892978 0.182 Uiso 1 1 calc R U . . .
C19 C 0.4594(18) 0.3511(8) 0.8737(5) 0.163(6) Uani 1 1 d . . . . .
H19A H 0.558240 0.321929 0.870774 0.244 Uiso 1 1 calc R U . . .
H19B H 0.471904 0.382169 0.916587 0.244 Uiso 1 1 calc R U . . .
H19C H 0.376341 0.306596 0.870444 0.244 Uiso 1 1 calc R U . . .
C20 C 0.6757(10) 0.4051(10) 0.7679(8) 0.192(8) Uani 1 1 d . . . . .
H20A H 0.713730 0.431199 0.730365 0.288 Uiso 1 1 calc R U . . .
H20B H 0.747164 0.420700 0.809901 0.288 Uiso 1 1 calc R U . . .
H20C H 0.671246 0.340467 0.763045 0.288 Uiso 1 1 calc R U . . .
B1 B 0.0571(10) 0.3142(6) 0.7169(5) 0.076(2) Uani 1 1 d . . . . .
H1 H -0.005115 0.321715 0.759471 0.091 Uiso 1 1 calc R U . . .
B2 B 0.0383(11) 0.3654(7) 0.6364(6) 0.094(3) Uani 1 1 d . . . . .
H2 H -0.072539 0.403310 0.616618 0.113 Uiso 1 1 calc R U . . .
B3 B 0.0215(10) 0.2513(6) 0.6417(5) 0.078(2) Uani 1 1 d . . . . .
H3 H -0.075869 0.204894 0.619266 0.094 Uiso 1 1 calc R U . . .
B4 B 0.3838(10) 0.2718(6) 0.6869(4) 0.075(3) Uani 1 1 d . . . . .
B6 B 0.1952(13) 0.2365(8) 0.6990(6) 0.097(3) Uani 1 1 d . . . . .
H6 H 0.207369 0.172767 0.727857 0.116 Uiso 1 1 calc R U . . .
B5 B 0.2000(12) 0.4185(5) 0.6096(4) 0.071(2) Uani 1 1 d . . . . .
H5 H 0.198(8) 0.487(5) 0.582(3) 0.085 Uiso 1 1 d . U . . .
H4 H 0.492(9) 0.238(5) 0.703(4) 0.08(2) Uiso 1 1 d . . . . .

loop_
_atom_site_aniso_label
_atom_site_aniso_U_11
_atom_site_aniso_U_22
_atom_site_aniso_U_33
_atom_site_aniso_U_23
_atom_site_aniso_U_13
_atom_site_aniso_U_12
Os1 0.03988(10) 0.04175(10) 0.04361(10) -0.00032(8) 0.00688(7) -0.00225(8)
Os2 0.03830(10) 0.04041(10) 0.04113(10) 0.00098(8) 0.00308(7) -0.00389(7)
C1 0.093(5) 0.058(4) 0.050(3) -0.014(3) 0.020(3) -0.013(3)
C2 0.049(3) 0.121(6) 0.046(3) -0.020(4) -0.001(3) -0.010(4)
C3 0.080(4) 0.069(4) 0.043(3) 0.014(3) 0.010(3) 0.014(3)
C4 0.061(3) 0.069(4) 0.047(3) 0.000(3) 0.014(3) -0.006(3)
C5 0.064(4) 0.070(4) 0.042(3) 0.000(3) 0.011(3) 0.016(3)
C6 0.111(7) 0.138(8) 0.071(5) 0.002(5) 0.010(5) 0.069(6)
C7 0.238(14) 0.065(5) 0.128(8) -0.040(5) 0.088(9) -0.055(7)
C8 0.066(5) 0.253(15) 0.102(7) -0.070(9) -0.022(5) -0.009(7)
C9 0.181(11) 0.132(8) 0.069(5) 0.047(6) 0.035(6) 0.073(8)
C10 0.094(6) 0.127(8) 0.103(7) -0.012(6) 0.050(5) -0.048(6)
C11 0.074(4) 0.054(3) 0.056(3) -0.012(3) -0.004(3) -0.001(3)
C12 0.072(4) 0.075(4) 0.056(4) -0.008(3) 0.022(3) -0.006(3)
C13 0.080(5) 0.070(4) 0.050(3) -0.003(3) -0.007(3) -0.007(4)
C14 0.040(3) 0.100(6) 0.099(6) -0.050(5) 0.002(3) -0.007(3)
C15 0.111(6) 0.082(5) 0.045(3) -0.020(3) 0.027(4) -0.059(5)
C16 0.319(18) 0.208(13) 0.082(6) -0.049(7) 0.086(9) -0.215(14)
C17 0.174(11) 0.072(6) 0.145(9) -0.032(6) -0.055(8) 0.050(6)
C18 0.118(8) 0.160(10) 0.106(7) -0.054(7) 0.069(6) -0.044(7)
C19 0.248(16) 0.119(9) 0.084(7) 0.031(6) -0.053(8) 0.001(10)
C20 0.039(4) 0.247(16) 0.274(17) -0.165(14) -0.006(7) 0.007(7)
B1 0.058(4) 0.088(6) 0.089(6) -0.005(5) 0.034(4) -0.017(4)
B2 0.056(5) 0.091(7) 0.124(9) 0.007(6) -0.008(5) -0.006(5)
B3 0.060(5) 0.085(6) 0.095(6) -0.019(5) 0.027(4) -0.033(4)
B4 0.061(4) 0.088(6) 0.064(4) -0.023(4) -0.016(4) 0.032(4)
B6 0.087(7) 0.096(7) 0.112(8) 0.039(6) 0.032(6) 0.006(6)
B5 0.106(6) 0.046(4) 0.049(4) 0.006(3) -0.009(4) -0.013(4)

loop_
_atom_type_symbol
_atom_type_description
_atom_type_scat_dispersion_real
_atom_type_scat_dispersion_imag
_atom_type_scat_source
C C 0.0033 0.0016 'International Tables Vol C Tables 4.2.6.8 and 6.1.1.4'
H H 0.0000 0.0000 'International Tables Vol C Tables 4.2.6.8 and 6.1.1.4'
Os Os -1.2165 7.6030 'International Tables Vol C Tables 4.2.6.8 and 6.1.1.4'
B B 0.0013 0.0007 'International Tables Vol C Tables 4.2.6.8 and 6.1.1.4'

loop_
_geom_angle_atom_site_label_1
_geom_angle_atom_site_label_2
_geom_angle_atom_site_label_3
_geom_angle
_geom_angle_site_symmetry_1
_geom_angle_site_symmetry_3
_geom_angle_publ_flag
B4 Os1 B5 90.7(3) . . ?
B4 Os1 B1 92.9(4) . . ?
B5 Os1 B1 95.0(4) . . ?
B4 Os1 C12 136.8(3) . . ?
B5 Os1 C12 129.6(3) . . ?
B1 Os1 C12 97.6(3) . . ?
B4 Os1 C13 101.9(3) . . ?
B5 Os1 C13 149.5(3) . . ?
B1 Os1 C13 111.7(3) . . ?
C12 Os1 C13 35.6(3) . . ?
B4 Os1 B2 97.0(4) . . ?
B5 Os1 B2 48.1(4) . . ?
B1 Os1 B2 47.2(4) . . ?
C12 Os1 B2 120.6(4) . . ?
C13 Os1 B2 152.7(4) . . ?
B4 Os1 C11 149.2(3) . . ?
B5 Os1 C11 95.7(3) . . ?
B1 Os1 C11 116.4(3) . . ?
C12 Os1 C11 35.9(2) . . ?
C13 Os1 C11 59.9(2) . . ?
B2 Os1 C11 109.6(3) . . ?
B4 Os1 C14 89.8(3) . . ?
B5 Os1 C14 117.8(4) . . ?
B1 Os1 C14 147.1(4) . . ?
C12 Os1 C14 60.0(3) . . ?
C13 Os1 C14 36.1(3) . . ?
B2 Os1 C14 164.1(4) . . ?
C11 Os1 C14 60.6(3) . . ?
B4 Os1 C15 114.4(4) . . ?
B5 Os1 C15 88.6(3) . . ?
B1 Os1 C15 152.5(3) . . ?
C12 Os1 C15 60.4(2) . . ?
C13 Os1 C15 60.9(3) . . ?
B2 Os1 C15 127.3(4) . . ?
C11 Os1 C15 36.1(3) . . ?
C14 Os1 C15 37.3(3) . . ?
B4 Os1 B6 47.1(4) . . ?
B5 Os1 B6 95.6(3) . . ?
B1 Os1 B6 45.8(4) . . ?
C12 Os1 B6 127.1(3) . . ?
C13 Os1 B6 113.4(3) . . ?
B2 Os1 B6 67.0(4) . . ?
C11 Os1 B6 159.8(3) . . ?
C14 Os1 B6 126.8(4) . . ?
C15 Os1 B6 160.9(4) . . ?
B4 Os1 Os2 47.9(2) . . ?
B5 Os1 Os2 48.5(2) . . ?
B1 Os1 Os2 77.2(3) . . ?
C12 Os1 Os2 173.79(19) . . ?
C13 Os1 Os2 149.7(2) . . ?
B2 Os1 Os2 53.3(3) . . ?
C11 Os1 Os2 143.83(17) . . ?
C14 Os1 Os2 126.15(18) . . ?
C15 Os1 Os2 123.43(16) . . ?
B6 Os1 Os2 51.3(3) . . ?
B4 Os2 B5 89.8(3) . . ?
B4 Os2 B3 92.7(4) . . ?
B5 Os2 B3 91.7(4) . . ?
B4 Os2 B6 48.0(4) . . ?
B5 Os2 B6 97.0(4) . . ?
B3 Os2 B6 45.3(4) . . ?
B4 Os2 C2 148.2(3) . . ?
B5 Os2 C2 117.2(3) . . ?
B3 Os2 C2 102.4(3) . . ?
B6 Os2 C2 135.1(4) . . ?
B4 Os2 C1 111.6(3) . . ?
B5 Os2 C1 151.7(3) . . ?
B3 Os2 C1 105.0(3) . . ?
B6 Os2 C1 111.0(4) . . ?
C2 Os2 C1 37.6(3) . . ?
B4 Os2 C5 88.4(3) . . ?
B5 Os2 C5 132.0(3) . . ?
B3 Os2 C5 136.3(3) . . ?
B6 Os2 C5 116.2(3) . . ?
C2 Os2 C5 61.3(2) . . ?
C1 Os2 C5 36.6(2) . . ?
B4 Os2 C3 136.1(3) . . ?
B5 Os2 C3 90.5(3) . . ?
B3 Os2 C3 131.1(3) . . ?
B6 Os2 C3 171.6(4) . . ?
C2 Os2 C3 36.7(3) . . ?
C1 Os2 C3 61.3(2) . . ?
C5 Os2 C3 60.1(2) . . ?
B4 Os2 C4 101.2(3) . . ?
B5 Os2 C4 98.2(3) . . ?
B3 Os2 C4 162.9(3) . . ?
B6 Os2 C4 145.4(3) . . ?
C2 Os2 C4 60.6(2) . . ?
C1 Os2 C4 60.7(2) . . ?
C5 Os2 C4 35.9(2) . . ?
C3 Os2 C4 35.6(2) . . ?
B4 Os2 B2 95.3(3) . . ?
B5 Os2 B2 47.2(4) . . ?
B3 Os2 B2 44.7(4) . . ?
B6 Os2 B2 67.3(4) . . ?
C2 Os2 B2 115.2(3) . . ?
C1 Os2 B2 141.6(3) . . ?
C5 Os2 B2 176.2(3) . . ?
C3 Os2 B2 116.2(3) . . ?
C4 Os2 B2 141.6(3) . . ?
B4 Os2 Os1 47.6(2) . . ?
B5 Os2 Os1 47.7(2) . . ?
B3 Os2 Os1 75.0(2) . . ?
B6 Os2 Os1 53.5(3) . . ?
C2 Os2 Os1 163.8(2) . . ?
C1 Os2 Os1 158.65(19) . . ?
C5 Os2 Os1 131.36(16) . . ?
C3 Os2 Os1 134.84(18) . . ?
C4 Os2 Os1 121.82(16) . . ?
B2 Os2 Os1 51.7(2) . . ?
C5 C1 C2 107.3(6) . . ?
C5 C1 C7 125.5(8) . . ?
C2 C1 C7 127.1(8) . . ?
C5 C1 Os2 73.2(3) . . ?
C2 C1 Os2 71.1(4) . . ?
C7 C1 Os2 123.7(5) . . ?
C3 C2 C1 107.1(5) . . ?
C3 C2 C8 127.9(9) . . ?
C1 C2 C8 124.7(9) . . ?
C3 C2 Os2 73.3(4) . . ?
C1 C2 Os2 71.3(3) . . ?
C8 C2 Os2 125.5(6) . . ?
C4 C3 C2 108.6(6) . . ?
C4 C3 C9 126.5(8) . . ?
C2 C3 C9 124.6(8) . . ?
C4 C3 Os2 73.0(3) . . ?
C2 C3 Os2 70.0(3) . . ?
C9 C3 Os2 128.0(5) . . ?
C3 C4 C5 108.6(6) . . ?
C3 C4 C10 125.9(7) . . ?
C5 C4 C10 125.2(7) . . ?
C3 C4 Os2 71.5(4) . . ?
C5 C4 Os2 71.2(3) . . ?
C10 C4 Os2 127.7(5) . . ?
C4 C5 C1 108.3(6) . . ?
C4 C5 C6 125.9(7) . . ?
C1 C5 C6 125.3(7) . . ?
C4 C5 Os2 72.8(4) . . ?
C1 C5 Os2 70.2(4) . . ?
C6 C5 Os2 129.1(5) . . ?
C5 C6 H6A 109.5 . . ?
C5 C6 H6B 109.5 . . ?
H6A C6 H6B 109.5 . . ?
C5 C6 H6C 109.5 . . ?
H6A C6 H6C 109.5 . . ?
H6B C6 H6C 109.5 . . ?
C1 C7 H7A 109.5 . . ?
C1 C7 H7B 109.5 . . ?
H7A C7 H7B 109.5 . . ?
C1 C7 H7C 109.5 . . ?
H7A C7 H7C 109.5 . . ?
H7B C7 H7C 109.5 . . ?
C2 C8 H8A 109.5 . . ?
C2 C8 H8B 109.5 . . ?
H8A C8 H8B 109.5 . . ?
C2 C8 H8C 109.5 . . ?
H8A C8 H8C 109.5 . . ?
H8B C8 H8C 109.5 . . ?
C3 C9 H9A 109.5 . . ?
C3 C9 H9B 109.5 . . ?
H9A C9 H9B 109.5 . . ?
C3 C9 H9C 109.5 . . ?
H9A C9 H9C 109.5 . . ?
H9B C9 H9C 109.5 . . ?
C4 C10 H10A 109.5 . . ?
C4 C10 H10B 109.5 . . ?
H10A C10 H10B 109.5 . . ?
C4 C10 H10C 109.5 . . ?
H10A C10 H10C 109.5 . . ?
H10B C10 H10C 109.5 . . ?
C12 C11 C15 108.8(6) . . ?
C12 C11 C17 126.0(8) . . ?
C15 C11 C17 125.0(9) . . ?
C12 C11 Os1 71.3(4) . . ?
C15 C11 Os1 72.8(4) . . ?
C17 C11 Os1 126.1(5) . . ?
C13 C12 C11 109.3(6) . . ?
C13 C12 C18 125.4(8) . . ?
C11 C12 C18 125.1(8) . . ?
C13 C12 Os1 72.4(4) . . ?
C11 C12 Os1 72.7(4) . . ?
C18 C12 Os1 125.5(5) . . ?
C12 C13 C14 109.3(7) . . ?
C12 C13 C19 125.5(9) . . ?
C14 C13 C19 125.0(9) . . ?
C12 C13 Os1 72.0(4) . . ?
C14 C13 Os1 73.2(4) . . ?
C19 C13 Os1 124.7(6) . . ?
C13 C14 C15 106.6(6) . . ?
C13 C14 C20 126.8(10) . . ?
C15 C14 C20 126.2(10) . . ?
C13 C14 Os1 70.7(4) . . ?
C15 C14 Os1 71.4(3) . . ?
C20 C14 Os1 127.8(6) . . ?
C11 C15 C14 106.0(6) . . ?
C11 C15 C16 126.8(10) . . ?
C14 C15 C16 126.9(10) . . ?
C11 C15 Os1 71.0(4) . . ?
C14 C15 Os1 71.2(4) . . ?
C16 C15 Os1 127.7(5) . . ?
C15 C16 H16A 109.5 . . ?
C15 C16 H16B 109.5 . . ?
H16A C16 H16B 109.5 . . ?
C15 C16 H16C 109.5 . . ?
H16A C16 H16C 109.5 . . ?
H16B C16 H16C 109.5 . . ?
C11 C17 H17A 109.5 . . ?
C11 C17 H17B 109.5 . . ?
H17A C17 H17B 109.5 . . ?
C11 C17 H17C 109.5 . . ?
H17A C17 H17C 109.5 . . ?
H17B C17 H17C 109.5 . . ?
C12 C18 H18A 109.5 . . ?
C12 C18 H18B 109.5 . . ?
H18A C18 H18B 109.5 . . ?
C12 C18 H18C 109.5 . . ?
H18A C18 H18C 109.5 . . ?
H18B C18 H18C 109.5 . . ?
C13 C19 H19A 109.5 . . ?
C13 C19 H19B 109.5 . . ?
H19A C19 H19B 109.5 . . ?
C13 C19 H19C 109.5 . . ?
H19A C19 H19C 109.5 . . ?
H19B C19 H19C 109.5 . . ?
C14 C20 H20A 109.5 . . ?
C14 C20 H20B 109.5 . . ?
H20A C20 H20B 109.5 . . ?
C14 C20 H20C 109.5 . . ?
H20A C20 H20C 109.5 . . ?
H20B C20 H20C 109.5 . . ?
B6 B1 B3 58.2(6) . . ?
B6 B1 B2 91.9(6) . . ?
B3 B1 B2 58.1(6) . . ?
B6 B1 Os1 72.2(5) . . ?
B3 B1 Os1 102.7(5) . . ?
B2 B1 Os1 69.8(4) . . ?
B6 B1 H1 133.2 . . ?
B3 B1 H1 134.3 . . ?
B2 B1 H1 134.5 . . ?
Os1 B1 H1 123.0 . . ?
B3 B2 B1 60.5(6) . . ?
B3 B2 B5 122.8(8) . . ?
B1 B2 B5 122.7(6) . . ?
B3 B2 Os1 99.6(6) . . ?
B1 B2 Os1 62.9(4) . . ?
B5 B2 Os1 60.3(4) . . ?
B3 B2 Os2 63.2(5) . . ?
B1 B2 Os2 98.8(5) . . ?
B5 B2 Os2 60.0(4) . . ?
Os1 B2 Os2 75.0(3) . . ?
B3 B2 H2 116.8 . . ?
B1 B2 H2 117.3 . . ?
B5 B2 H2 109.4 . . ?
Os1 B2 H2 138.2 . . ?
Os2 B2 H2 138.7 . . ?
B6 B3 B2 95.6(6) . . ?
B6 B3 B1 60.7(6) . . ?
B2 B3 B1 61.5(6) . . ?
B6 B3 Os2 69.8(4) . . ?
B2 B3 Os2 72.1(5) . . ?
B1 B3 Os2 104.9(4) . . ?
B6 B3 H3 132.8 . . ?
B2 B3 H3 131.3 . . ?
B1 B3 H3 132.0 . . ?
Os2 B3 H3 123.1 . . ?
B6 B4 Os1 73.9(5) . . ?
B6 B4 Os2 71.1(5) . . ?
Os1 B4 Os2 84.5(3) . . ?
B6 B4 H4 127(4) . . ?
Os1 B4 H4 139(4) . . ?
Os2 B4 H4 134(4) . . ?
B3 B6 B1 61.1(6) . . ?
B3 B6 B4 124.7(7) . . ?
B1 B6 B4 120.9(8) . . ?
B3 B6 Os2 64.9(5) . . ?
B1 B6 Os2 102.0(6) . . ?
B4 B6 Os2 60.9(4) . . ?
B3 B6 Os1 97.8(6) . . ?
B1 B6 Os1 61.9(5) . . ?
B4 B6 Os1 59.0(4) . . ?
Os2 B6 Os1 75.2(3) . . ?
B3 B6 H6 116.2 . . ?
B1 B6 H6 116.9 . . ?
B4 B6 H6 109.7 . . ?
Os2 B6 H6 136.0 . . ?
Os1 B6 H6 140.6 . . ?
B2 B5 Os1 71.6(4) . . ?
B2 B5 Os2 72.8(5) . . ?
Os1 B5 Os2 83.8(3) . . ?
B2 B5 H5 127(4) . . ?
Os1 B5 H5 130(4) . . ?
Os2 B5 H5 143(4) . . ?

loop_
_geom_bond_atom_site_label_1
_geom_bond_atom_site_label_2
_geom_bond_distance
_geom_bond_site_symmetry_2
_geom_bond_publ_flag
Os1 B4 2.055(8) . ?
Os1 B5 2.060(7) . ?
Os1 B1 2.134(8) . ?
Os1 C12 2.238(6) . ?
Os1 C13 2.243(6) . ?
Os1 B2 2.249(9) . ?
Os1 C11 2.256(6) . ?
Os1 C14 2.276(6) . ?
Os1 C15 2.279(6) . ?
Os1 B6 2.303(12) . ?
Os1 Os2 2.7688(3) . ?
Os2 B4 2.062(7) . ?
Os2 B5 2.084(8) . ?
Os2 B3 2.155(8) . ?
Os2 B6 2.234(11) . ?
Os2 C2 2.234(6) . ?
Os2 C1 2.237(6) . ?
Os2 C5 2.275(6) . ?
Os2 C3 2.276(6) . ?
Os2 C4 2.296(6) . ?
Os2 B2 2.298(12) . ?
C1 C5 1.416(9) . ?
C1 C2 1.439(10) . ?
C1 C7 1.508(10) . ?
C2 C3 1.421(10) . ?
C2 C8 1.504(10) . ?
C3 C4 1.396(9) . ?
C3 C9 1.515(10) . ?
C4 C5 1.410(9) . ?
C4 C10 1.507(9) . ?
C5 C6 1.507(9) . ?
C6 H6A 0.9600 . ?
C6 H6B 0.9600 . ?
C6 H6C 0.9600 . ?
C7 H7A 0.9600 . ?
C7 H7B 0.9600 . ?
C7 H7C 0.9600 . ?
C8 H8A 0.9600 . ?
C8 H8B 0.9600 . ?
C8 H8C 0.9600 . ?
C9 H9A 0.9600 . ?
C9 H9B 0.9600 . ?
C9 H9C 0.9600 . ?
C10 H10A 0.9600 . ?
C10 H10B 0.9600 . ?
C10 H10C 0.9600 . ?
C11 C12 1.386(9) . ?
C11 C15 1.407(10) . ?
C11 C17 1.502(10) . ?
C12 C13 1.369(10) . ?
C12 C18 1.521(10) . ?
C13 C14 1.399(11) . ?
C13 C19 1.531(11) . ?
C14 C15 1.458(11) . ?
C14 C20 1.514(11) . ?
C15 C16 1.486(10) . ?
C16 H16A 0.9600 . ?
C16 H16B 0.9600 . ?
C16 H16C 0.9600 . ?
C17 H17A 0.9600 . ?
C17 H17B 0.9600 . ?
C17 H17C 0.9600 . ?
C18 H18A 0.9600 . ?
C18 H18B 0.9600 . ?
C18 H18C 0.9600 . ?
C19 H19A 0.9600 . ?
C19 H19B 0.9600 . ?
C19 H19C 0.9600 . ?
C20 H20A 0.9600 . ?
C20 H20B 0.9600 . ?
C20 H20C 0.9600 . ?
B1 B6 1.735(14) . ?
B1 B3 1.742(13) . ?
B1 B2 1.759(14) . ?
B1 H1 1.1000 . ?
B2 B3 1.699(14) . ?
B2 B5 1.765(14) . ?
B2 H2 1.1000 . ?
B3 B6 1.691(14) . ?
B3 H3 1.1000 . ?
B4 B6 1.755(14) . ?
B4 H4 1.04(7) . ?
B6 H6 1.1000 . ?
B5 H5 1.15(7) . ?

loop_
_geom_torsion_atom_site_label_1
_geom_torsion_atom_site_label_2
_geom_torsion_atom_site_label_3
_geom_torsion_atom_site_label_4
_geom_torsion
_geom_torsion_site_symmetry_1
_geom_torsion_site_symmetry_2
_geom_torsion_site_symmetry_3
_geom_torsion_site_symmetry_4
_geom_torsion_publ_flag
C5 C1 C2 C3 0.3(7) . . . . ?
C7 C1 C2 C3 -176.5(7) . . . . ?
Os2 C1 C2 C3 65.0(5) . . . . ?
C5 C1 C2 C8 174.5(7) . . . . ?
C7 C1 C2 C8 -2.3(12) . . . . ?
Os2 C1 C2 C8 -120.8(8) . . . . ?
C5 C1 C2 Os2 -64.7(4) . . . . ?
C7 C1 C2 Os2 118.5(7) . . . . ?
C1 C2 C3 C4 -0.5(7) . . . . ?
C8 C2 C3 C4 -174.5(7) . . . . ?
Os2 C2 C3 C4 63.2(5) . . . . ?
C1 C2 C3 C9 173.3(7) . . . . ?
C8 C2 C3 C9 -0.7(12) . . . . ?
Os2 C2 C3 C9 -123.0(7) . . . . ?
C1 C2 C3 Os2 -63.7(4) . . . . ?
C8 C2 C3 Os2 122.3(8) . . . . ?
C2 C3 C4 C5 0.6(7) . . . . ?
C9 C3 C4 C5 -173.1(7) . . . . ?
Os2 C3 C4 C5 61.9(4) . . . . ?
C2 C3 C4 C10 175.1(7) . . . . ?
C9 C3 C4 C10 1.4(12) . . . . ?
Os2 C3 C4 C10 -123.6(7) . . . . ?
C2 C3 C4 Os2 -61.3(5) . . . . ?
C9 C3 C4 Os2 125.0(7) . . . . ?
C3 C4 C5 C1 -0.4(7) . . . . ?
C10 C4 C5 C1 -175.0(6) . . . . ?
Os2 C4 C5 C1 61.7(4) . . . . ?
C3 C4 C5 C6 171.7(6) . . . . ?
C10 C4 C5 C6 -2.9(10) . . . . ?
Os2 C4 C5 C6 -126.3(6) . . . . ?
C3 C4 C5 Os2 -62.0(4) . . . . ?
C10 C4 C5 Os2 123.4(7) . . . . ?
C2 C1 C5 C4 0.1(7) . . . . ?
C7 C1 C5 C4 176.9(6) . . . . ?
Os2 C1 C5 C4 -63.3(4) . . . . ?
C2 C1 C5 C6 -172.1(6) . . . . ?
C7 C1 C5 C6 4.8(11) . . . . ?
Os2 C1 C5 C6 124.6(6) . . . . ?
C2 C1 C5 Os2 63.4(4) . . . . ?
C7 C1 C5 Os2 -119.7(7) . . . . ?
C15 C11 C12 C13 0.0(8) . . . . ?
C17 C11 C12 C13 -174.8(7) . . . . ?
Os1 C11 C12 C13 63.6(5) . . . . ?
C15 C11 C12 C18 174.8(7) . . . . ?
C17 C11 C12 C18 -0.1(12) . . . . ?
Os1 C11 C12 C18 -121.6(8) . . . . ?
C15 C11 C12 Os1 -63.6(4) . . . . ?
C17 C11 C12 Os1 121.5(7) . . . . ?
C11 C12 C13 C14 0.4(8) . . . . ?
C18 C12 C13 C14 -174.3(7) . . . . ?
Os1 C12 C13 C14 64.3(5) . . . . ?
C11 C12 C13 C19 175.9(8) . . . . ?
C18 C12 C13 C19 1.2(13) . . . . ?
Os1 C12 C13 C19 -120.2(8) . . . . ?
C11 C12 C13 Os1 -63.9(5) . . . . ?
C18 C12 C13 Os1 121.4(8) . . . . ?
C12 C13 C14 C15 -0.6(8) . . . . ?
C19 C13 C14 C15 -176.2(7) . . . . ?
Os1 C13 C14 C15 62.8(4) . . . . ?
C12 C13 C14 C20 173.3(7) . . . . ?
C19 C13 C14 C20 -2.3(12) . . . . ?
Os1 C13 C14 C20 -123.3(8) . . . . ?
C12 C13 C14 Os1 -63.5(5) . . . . ?
C19 C13 C14 Os1 121.0(8) . . . . ?
C12 C11 C15 C14 -0.4(7) . . . . ?
C17 C11 C15 C14 174.5(6) . . . . ?
Os1 C11 C15 C14 -63.1(4) . . . . ?
C12 C11 C15 C16 -174.0(7) . . . . ?
C17 C11 C15 C16 0.9(11) . . . . ?
Os1 C11 C15 C16 123.4(7) . . . . ?
C12 C11 C15 Os1 62.7(5) . . . . ?
C17 C11 C15 Os1 -122.4(7) . . . . ?
C13 C14 C15 C11 0.6(7) . . . . ?
C20 C14 C15 C11 -173.3(7) . . . . ?
Os1 C14 C15 C11 63.0(4) . . . . ?
C13 C14 C15 C16 174.2(7) . . . . ?
C20 C14 C15 C16 0.2(11) . . . . ?
Os1 C14 C15 C16 -123.5(7) . . . . ?
C13 C14 C15 Os1 -62.3(5) . . . . ?
C20 C14 C15 Os1 123.7(8) . . . . ?
B6 B1 B2 B3 50.1(6) . . . . ?
Os1 B1 B2 B3 120.4(5) . . . . ?
B6 B1 B2 B5 -62.1(10) . . . . ?
B3 B1 B2 B5 -112.1(10) . . . . ?
Os1 B1 B2 B5 8.2(7) . . . . ?
B6 B1 B2 Os1 -70.3(5) . . . . ?
B3 B1 B2 Os1 -120.4(5) . . . . ?
B6 B1 B2 Os2 -2.2(6) . . . . ?
B3 B1 B2 Os2 -52.2(5) . . . . ?
Os1 B1 B2 Os2 68.1(3) . . . . ?
B1 B2 B3 B6 -52.2(6) . . . . ?
B5 B2 B3 B6 59.8(10) . . . . ?
Os1 B2 B3 B6 -1.0(7) . . . . ?
Os2 B2 B3 B6 66.7(5) . . . . ?
B5 B2 B3 B1 112.0(8) . . . . ?
Os1 B2 B3 B1 51.2(5) . . . . ?
Os2 B2 B3 B1 118.9(5) . . . . ?
B1 B2 B3 Os2 -118.9(5) . . . . ?
B5 B2 B3 Os2 -6.9(7) . . . . ?
Os1 B2 B3 Os2 -67.7(4) . . . . ?
B2 B1 B3 B6 115.6(6) . . . . ?
Os1 B1 B3 B6 59.5(5) . . . . ?
B6 B1 B3 B2 -115.6(6) . . . . ?
Os1 B1 B3 B2 -56.1(5) . . . . ?
B6 B1 B3 Os2 -56.0(5) . . . . ?
B2 B1 B3 Os2 59.6(5) . . . . ?
Os1 B1 B3 Os2 3.4(6) . . . . ?
B2 B3 B6 B1 52.8(6) . . . . ?
Os2 B3 B6 B1 121.4(5) . . . . ?
B2 B3 B6 B4 -56.6(11) . . . . ?
B1 B3 B6 B4 -109.3(10) . . . . ?
Os2 B3 B6 B4 12.0(8) . . . . ?
B2 B3 B6 Os2 -68.6(5) . . . . ?
B1 B3 B6 Os2 -121.4(5) . . . . ?
B2 B3 B6 Os1 1.0(7) . . . . ?
B1 B3 B6 Os1 -51.8(5) . . . . ?
Os2 B3 B6 Os1 69.6(3) . . . . ?
B2 B1 B6 B3 -50.0(6) . . . . ?
Os1 B1 B6 B3 -118.1(5) . . . . ?
B3 B1 B6 B4 115.3(9) . . . . ?
B2 B1 B6 B4 65.3(9) . . . . ?
Os1 B1 B6 B4 -2.8(7) . . . . ?
B3 B1 B6 Os2 52.2(5) . . . . ?
B2 B1 B6 Os2 2.3(6) . . . . ?
Os1 B1 B6 Os2 -65.9(4) . . . . ?
B3 B1 B6 Os1 118.1(5) . . . . ?
B2 B1 B6 Os1 68.1(4) . . . . ?
Os1 B4 B6 B3 77.1(9) . . . . ?
Os2 B4 B6 B3 -12.5(8) . . . . ?
Os1 B4 B6 B1 2.9(7) . . . . ?
Os2 B4 B6 B1 -86.7(8) . . . . ?
Os1 B4 B6 Os2 89.6(3) . . . . ?
Os2 B4 B6 Os1 -89.6(3) . . . . ?
B3 B2 B5 Os1 -82.0(8) . . . . ?
B1 B2 B5 Os1 -8.4(8) . . . . ?
Os2 B2 B5 Os1 -89.1(3) . . . . ?
B3 B2 B5 Os2 7.1(8) . . . . ?
B1 B2 B5 Os2 80.7(8) . . . . ?
Os1 B2 B5 Os2 89.1(3) . . . . ?
